data_4118354
loop_
_publ_author_name
'Liana Wong'
'Chunhua Hu'
'Ruthanne Paradise'
'Zina Zhu'
'Alexander Shtukenberg'
'Bart Kahr'

_publ_section_title
;
 Relationship between Tribology and Optics in Thin Films of Mechanically
 Oriented Nanocrystals
;
_journal_name_full 'Journal of the American Chemical Society'
_journal_page_first 12245
_journal_page_last 12251
_journal_paper_doi 10.1021/ja304799a
_journal_volume 134
_journal_year 2012
_chemical_formula_sum 'C28 H33 K N4 O19 S'
_chemical_formula_weight 800.74
_chemical_name_systematic
; 
 ? 
;
_space_group_IT_number 2
_symmetry_cell_setting triclinic
_symmetry_space_group_name_Hall '-P 1'
_symmetry_space_group_name_H-M 'P -1'
_atom_sites_solution_hydrogens geom
_atom_sites_solution_primary direct
_atom_sites_solution_secondary difmap
_audit_creation_method SHELXL-97
_cell_angle_alpha 102.8610(10)
_cell_angle_beta 98.7200(10)
_cell_angle_gamma 101.1810(10)
_cell_formula_units_Z 2
_cell_length_a 8.3294(4)
_cell_length_b 14.3335(7)
_cell_length_c 15.5664(8)
_cell_measurement_reflns_used 8485
_cell_measurement_temperature 100(2)
_cell_measurement_theta_max 28.07
_cell_measurement_theta_min 2.55
_cell_volume 1740.20(15)
_computing_cell_refinement 'Bruker SAINT'
_computing_data_collection 'Bruker APEX2'
_computing_data_reduction 'Bruker SAINT'
_computing_molecular_graphics 'Bruker SHELXTL'
_computing_publication_material 'Bruker SHELXTL'
_computing_structure_refinement 'SHELXL-97 (Sheldrick, 2008)'
_computing_structure_solution 'SHELXS-97 (Sheldrick, 2008)'
_diffrn_ambient_temperature 100(2)
_diffrn_measured_fraction_theta_full 0.997
_diffrn_measured_fraction_theta_max 0.997
_diffrn_radiation_monochromator graphite
_diffrn_radiation_source 'fine-focus sealed tube'
_diffrn_radiation_type MoK\a
_diffrn_radiation_wavelength 0.71073
_diffrn_reflns_av_R_equivalents 0.0364
_diffrn_reflns_av_sigmaI/netI 0.0384
_diffrn_reflns_limit_h_max 11
_diffrn_reflns_limit_h_min -11
_diffrn_reflns_limit_k_max 19
_diffrn_reflns_limit_k_min -19
_diffrn_reflns_limit_l_max 20
_diffrn_reflns_limit_l_min -20
_diffrn_reflns_number 35513
_diffrn_reflns_theta_full 28.37
_diffrn_reflns_theta_max 28.37
_diffrn_reflns_theta_min 1.37
_exptl_absorpt_coefficient_mu 0.301
_exptl_absorpt_correction_T_max 0.9881
_exptl_absorpt_correction_T_min 0.9098
_exptl_absorpt_correction_type multi-scan
_exptl_absorpt_process_details SADABS
_exptl_crystal_colour red
_exptl_crystal_density_diffrn 1.528
_exptl_crystal_description plate
_exptl_crystal_F_000 832
_exptl_crystal_size_max 0.32
_exptl_crystal_size_mid 0.24
_exptl_crystal_size_min 0.04
_refine_diff_density_max 0.852
_refine_diff_density_min -0.701
_refine_diff_density_rms 0.071
_refine_ls_extinction_method none
_refine_ls_goodness_of_fit_ref 1.028
_refine_ls_hydrogen_treatment mixed
_refine_ls_matrix_type full
_refine_ls_number_parameters 598
_refine_ls_number_reflns 8670
_refine_ls_number_restraints 62
_refine_ls_restrained_S_all 1.082
_refine_ls_R_factor_all 0.0859
_refine_ls_R_factor_gt 0.0591
_refine_ls_shift/su_max 0.000
_refine_ls_shift/su_mean 0.000
_refine_ls_structure_factor_coef Fsqd
_refine_ls_weighting_details 'calc w=1/[\s^2^(Fo^2^)+(0.0851P)^2^+1.6302P] where P=(Fo^2^+2Fc^2^)/3'
_refine_ls_weighting_scheme calc
_refine_ls_wR_factor_gt 0.1554
_refine_ls_wR_factor_ref 0.1748
_reflns_number_gt 6163
_reflns_number_total 8670
_reflns_threshold_expression >2sigma(I)
_cod_data_source_file ja304799a_si_001.cif
_cod_data_source_block 12bek1h
_cod_original_sg_symbol_H-M 'P -1 '
_cod_database_code 4118354

loop_
_symmetry_equiv_pos_as_xyz
'x, y, z'
'-x, -y, -z'

loop_
_atom_site_label
_atom_site_type_symbol
_atom_site_fract_x
_atom_site_fract_y
_atom_site_fract_z
_atom_site_U_iso_or_equiv
_atom_site_adp_type
_atom_site_occupancy
_atom_site_symmetry_multiplicity
_atom_site_calc_flag
_atom_site_refinement_flags
_atom_site_disorder_assembly
_atom_site_disorder_group
K1 K 0.50402(7) 0.29822(4) 0.19216(4) 0.03012(16) Uani 1 1 d . . .
O1 O 0.7689(3) 0.3491(2) 0.34395(18) 0.0297(6) Uani 0.7576(18) 1 d P A 1
O2 O 0.7904(3) 0.2227(2) 0.1783(2) 0.0304(6) Uani 0.7576(18) 1 d P A 1
O3 O 0.4976(4) 0.1427(2) 0.04037(18) 0.0319(6) Uani 0.7576(18) 1 d P A 1
O4 O 0.2652(3) 0.2668(2) 0.03031(18) 0.0319(6) Uani 0.7576(18) 1 d P A 1
O5 O 0.2333(3) 0.3899(2) 0.1922(2) 0.0325(6) Uani 0.7576(18) 1 d P A 1
O6 O 0.5260(3) 0.46432(19) 0.32983(18) 0.0308(6) Uani 0.7576(18) 1 d P A 1
C1 C 0.9219(4) 0.3364(3) 0.3197(3) 0.0347(8) Uani 0.7576(18) 1 d P A 1
H1A H 1.0083 0.3481 0.3746 0.042 Uiso 0.7576(18) 1 calc PR A 1
H1B H 0.9599 0.3847 0.2860 0.042 Uiso 0.7576(18) 1 calc PR A 1
C2 C 0.8991(5) 0.2343(4) 0.2626(3) 0.0340(9) Uani 0.7576(18) 1 d P A 1
H2A H 1.0087 0.2225 0.2522 0.041 Uiso 0.7576(18) 1 calc PR A 1
H2B H 0.8501 0.1859 0.2936 0.041 Uiso 0.7576(18) 1 calc PR A 1
C3 C 0.7501(5) 0.1244(3) 0.1238(3) 0.0356(9) Uani 0.7576(18) 1 d P A 1
H3A H 0.6801 0.0802 0.1515 0.043 Uiso 0.7576(18) 1 calc PR A 1
H3B H 0.8535 0.1013 0.1179 0.043 Uiso 0.7576(18) 1 calc PR A 1
C4 C 0.6565(5) 0.1229(3) 0.0328(3) 0.0361(9) Uani 0.7576(18) 1 d P A 1
H4A H 0.7211 0.1732 0.0088 0.043 Uiso 0.7576(18) 1 calc PR A 1
H4B H 0.6416 0.0576 -0.0094 0.043 Uiso 0.7576(18) 1 calc PR A 1
C5 C 0.4158(6) 0.1573(3) -0.0416(2) 0.0360(8) Uani 0.7576(18) 1 d P A 1
H5A H 0.4040 0.0987 -0.0919 0.043 Uiso 0.7576(18) 1 calc PR A 1
H5B H 0.4832 0.2150 -0.0553 0.043 Uiso 0.7576(18) 1 calc PR A 1
C6 C 0.2474(5) 0.1738(3) -0.0313(3) 0.0338(8) Uani 0.7576(18) 1 d P A 1
H6A H 0.1819 0.1721 -0.0905 0.041 Uiso 0.7576(18) 1 calc PR A 1
H6B H 0.1866 0.1207 -0.0089 0.041 Uiso 0.7576(18) 1 calc PR A 1
C7 C 0.1078(5) 0.2834(4) 0.0462(3) 0.0404(9) Uani 0.7576(18) 1 d P A 1
H7A H 0.0546 0.2335 0.0746 0.049 Uiso 0.7576(18) 1 calc PR A 1
H7B H 0.0329 0.2776 -0.0115 0.049 Uiso 0.7576(18) 1 calc PR A 1
C8 C 0.1350(6) 0.3846(4) 0.1072(3) 0.0434(11) Uani 0.7576(18) 1 d P A 1
H8A H 0.1930 0.4342 0.0800 0.052 Uiso 0.7576(18) 1 calc PR A 1
H8B H 0.0260 0.3991 0.1153 0.052 Uiso 0.7576(18) 1 calc PR A 1
C9 C 0.2740(5) 0.4867(3) 0.2495(3) 0.0376(9) Uani 0.7576(18) 1 d P A 1
H9A H 0.1706 0.5093 0.2567 0.045 Uiso 0.7576(18) 1 calc PR A 1
H9B H 0.3434 0.5324 0.2230 0.045 Uiso 0.7576(18) 1 calc PR A 1
C10 C 0.3687(6) 0.4858(3) 0.3396(3) 0.0346(9) Uani 0.7576(18) 1 d P A 1
H10A H 0.3863 0.5507 0.3829 0.042 Uiso 0.7576(18) 1 calc PR A 1
H10B H 0.3036 0.4353 0.3633 0.042 Uiso 0.7576(18) 1 calc PR A 1
C11 C 0.6180(5) 0.4614(3) 0.4127(3) 0.0374(9) Uani 0.7576(18) 1 d P A 1
H11A H 0.5570 0.4076 0.4343 0.045 Uiso 0.7576(18) 1 calc PR A 1
H11B H 0.6315 0.5244 0.4582 0.045 Uiso 0.7576(18) 1 calc PR A 1
C12 C 0.7859(6) 0.4446(3) 0.4011(3) 0.0395(9) Uani 0.7576(18) 1 d P A 1
H12A H 0.8427 0.4952 0.3745 0.047 Uiso 0.7576(18) 1 calc PR A 1
H12B H 0.8554 0.4509 0.4605 0.047 Uiso 0.7576(18) 1 calc PR A 1
O1' O 0.8014(12) 0.3137(7) 0.3220(6) 0.0297(6) Uani 0.2424(18) 1 d P A 2
O2' O 0.7487(12) 0.1997(8) 0.1384(6) 0.0304(6) Uani 0.2424(18) 1 d P A 2
O3' O 0.4343(12) 0.1607(7) 0.0207(7) 0.0319(6) Uani 0.2424(18) 1 d P A 2
O4' O 0.2468(12) 0.3059(8) 0.0551(6) 0.0319(6) Uani 0.2424(18) 1 d P A 2
O5' O 0.2859(12) 0.4164(7) 0.2369(7) 0.0325(6) Uani 0.2424(18) 1 d P A 2
O6' O 0.6015(12) 0.4521(7) 0.3511(7) 0.0308(6) Uani 0.2424(18) 1 d P A 2
C1' C 0.9282(16) 0.2850(14) 0.2794(11) 0.0347(8) Uani 0.2424(18) 1 d P A 2
H1C H 1.0211 0.2799 0.3248 0.042 Uiso 0.2424(18) 1 calc PR A 2
H1D H 0.9728 0.3347 0.2486 0.042 Uiso 0.2424(18) 1 calc PR A 2
C2' C 0.8553(15) 0.1860(11) 0.2117(9) 0.0340(9) Uani 0.2424(18) 1 d P A 2
H2C H 0.9463 0.1578 0.1905 0.041 Uiso 0.2424(18) 1 calc PR A 2
H2D H 0.7917 0.1397 0.2400 0.041 Uiso 0.2424(18) 1 calc PR A 2
C3' C 0.684(2) 0.1131(11) 0.0732(13) 0.0356(9) Uani 0.2424(18) 1 d P A 2
H3C H 0.6155 0.0647 0.0976 0.043 Uiso 0.2424(18) 1 calc PR A 2
H3D H 0.7757 0.0852 0.0527 0.043 Uiso 0.2424(18) 1 calc PR A 2
C4' C 0.5764(17) 0.1340(9) -0.0054(9) 0.0361(9) Uani 0.2424(18) 1 d P A 2
H4C H 0.6419 0.1880 -0.0249 0.043 Uiso 0.2424(18) 1 calc PR A 2
H4D H 0.5421 0.0746 -0.0568 0.043 Uiso 0.2424(18) 1 calc PR A 2
C5' C 0.336(2) 0.1843(11) -0.0487(8) 0.0360(8) Uani 0.2424(18) 1 d P A 2
H5C H 0.2940 0.1261 -0.1010 0.043 Uiso 0.2424(18) 1 calc PR A 2
H5D H 0.4030 0.2378 -0.0682 0.043 Uiso 0.2424(18) 1 calc PR A 2
C6' C 0.1926(17) 0.2169(10) -0.0139(8) 0.0338(8) Uani 0.2424(18) 1 d P A 2
H6C H 0.1141 0.2262 -0.0640 0.041 Uiso 0.2424(18) 1 calc PR A 2
H6D H 0.1319 0.1649 0.0098 0.041 Uiso 0.2424(18) 1 calc PR A 2
C7' C 0.1154(19) 0.3390(15) 0.0902(13) 0.0404(9) Uani 0.2424(18) 1 d P A 2
H7C H 0.0547 0.2885 0.1154 0.049 Uiso 0.2424(18) 1 calc PR A 2
H7D H 0.0355 0.3496 0.0413 0.049 Uiso 0.2424(18) 1 calc PR A 2
C8' C 0.1833(17) 0.4330(12) 0.1620(10) 0.0434(11) Uani 0.2424(18) 1 d P A 2
H8C H 0.2501 0.4822 0.1377 0.052 Uiso 0.2424(18) 1 calc PR A 2
H8D H 0.0898 0.4594 0.1819 0.052 Uiso 0.2424(18) 1 calc PR A 2
C9' C 0.351(2) 0.5009(12) 0.3070(13) 0.0376(9) Uani 0.2424(18) 1 d P A 2
H9C H 0.2585 0.5261 0.3298 0.045 Uiso 0.2424(18) 1 calc PR A 2
H9D H 0.4170 0.5526 0.2850 0.045 Uiso 0.2424(18) 1 calc PR A 2
C10' C 0.4597(17) 0.4777(9) 0.3811(9) 0.0346(9) Uani 0.2424(18) 1 d P A 2
H10C H 0.4959 0.5356 0.4339 0.042 Uiso 0.2424(18) 1 calc PR A 2
H10D H 0.3960 0.4223 0.3996 0.042 Uiso 0.2424(18) 1 calc PR A 2
C11' C 0.7133(19) 0.4388(11) 0.4211(9) 0.0374(9) Uani 0.2424(18) 1 d PD A 2
H11C H 0.6564 0.3875 0.4469 0.045 Uiso 0.2424(18) 1 calc PR A 2
H11D H 0.7539 0.5009 0.4693 0.045 Uiso 0.2424(18) 1 calc PR A 2
C12' C 0.8586(16) 0.4080(10) 0.3855(9) 0.0395(9) Uani 0.2424(18) 1 d PD A 2
H12C H 0.9108 0.4572 0.3561 0.047 Uiso 0.2424(18) 1 calc PR A 2
H12D H 0.9438 0.4047 0.4358 0.047 Uiso 0.2424(18) 1 calc PR A 2
O7 O 0.4841(2) 0.16436(13) 0.30439(12) 0.0285(4) Uani 1 1 d . . .
O8 O 0.2150(2) 0.14351(15) 0.18097(14) 0.0364(5) Uani 1 1 d . . .
O9 O 0.1121(3) -0.00017(16) 0.08978(14) 0.0414(5) Uani 1 1 d . . .
O10 O 0.2182(4) -0.29084(17) 0.15748(18) 0.0602(7) Uani 1 1 d U . .
O11 O 0.2821(3) -0.27816(15) 0.30084(16) 0.0404(5) Uani 1 1 d . . .
O12 O 0.7146(3) 0.16574(16) 0.43511(15) 0.0402(5) Uani 1 1 d DU . .
H12E H 0.793(7) 0.192(5) 0.482(3) 0.060 Uiso 0.50 1 d PD . .
H12F H 0.671(9) 0.200(5) 0.403(5) 0.060 Uiso 0.50 1 d PD . .
O13 O 0.6222(2) -0.21035(13) 0.32830(12) 0.0288(4) Uani 1 1 d . . .
O14 O 0.9238(2) 0.16833(13) 0.57472(12) 0.0278(4) Uani 1 1 d . . .
O15 O 0.5360(3) -0.27246(15) 0.47497(14) 0.0360(5) Uani 1 1 d . . .
O16 O 0.7797(3) -0.28288(15) 0.53914(16) 0.0462(6) Uani 1 1 d . . .
O17 O 1.1468(2) 0.01991(14) 0.72529(13) 0.0327(4) Uani 1 1 d . . .
O18 O 1.0478(2) 0.15077(13) 0.74061(12) 0.0281(4) Uani 1 1 d . . .
N1 N 0.2061(3) 0.05469(17) 0.15872(14) 0.0259(4) Uani 1 1 d . . .
N2 N 0.2788(3) -0.24314(17) 0.23578(18) 0.0360(6) Uani 1 1 d . . .
N3 N 0.6839(3) -0.23630(16) 0.51037(15) 0.0306(5) Uani 1 1 d . . .
N4 N 1.0475(2) 0.06724(16) 0.69965(14) 0.0240(4) Uani 1 1 d . . .
C13 C 0.4404(3) 0.07273(18) 0.28907(16) 0.0223(5) Uani 1 1 d . . .
C14 C 0.3070(3) 0.01101(19) 0.21592(16) 0.0230(5) Uani 1 1 d . . .
C15 C 0.2629(3) -0.09006(19) 0.19771(17) 0.0259(5) Uani 1 1 d . . .
H15 H 0.1760 -0.1270 0.1480 0.031 Uiso 1 1 calc R . .
C16 C 0.3448(3) -0.13761(18) 0.25164(17) 0.0257(5) Uani 1 1 d . . .
C17 C 0.4776(3) -0.08480(18) 0.32346(16) 0.0219(5) Uani 1 1 d . . .
C18 C 0.5234(3) 0.01715(18) 0.34313(16) 0.0215(5) Uani 1 1 d . . .
C19 C 0.6618(3) 0.07040(18) 0.41893(16) 0.0218(4) Uani 1 1 d U . .
C20 C 0.7358(3) 0.01970(17) 0.48075(16) 0.0206(5) Uani 1 1 d . . .
C21 C 0.6853(3) -0.08238(18) 0.46231(16) 0.0218(5) Uani 1 1 d . . .
C22 C 0.5902(3) -0.13616(18) 0.36918(17) 0.0234(5) Uani 1 1 d . . .
C23 C 0.7485(3) -0.13181(18) 0.52216(17) 0.0238(5) Uani 1 1 d . . .
C24 C 0.8691(3) -0.08118(19) 0.59894(17) 0.0253(5) Uani 1 1 d . . .
H24 H 0.9135 -0.1159 0.6385 0.030 Uiso 1 1 calc R . .
C25 C 0.9234(3) 0.01865(19) 0.61717(16) 0.0232(5) Uani 1 1 d . . .
C26 C 0.8649(3) 0.07805(18) 0.56028(16) 0.0229(5) Uani 1 1 d . . .
O19A O 0.7655(16) 0.4466(7) 0.1839(7) 0.0342(13) Uani 0.192(4) 1 d PD A 1
S1A S 0.7151(5) 0.5498(3) 0.1991(3) 0.0342(13) Uani 0.192(4) 1 d PDU A 1
C27A C 0.8538(17) 0.6281(10) 0.2980(7) 0.0342(13) Uani 0.192(4) 1 d PD A 1
H27A H 0.8349 0.6022 0.3497 0.051 Uiso 0.192(4) 1 calc PR A 1
H27B H 0.8337 0.6944 0.3078 0.051 Uiso 0.192(4) 1 calc PR A 1
H27C H 0.9695 0.6309 0.2910 0.051 Uiso 0.192(4) 1 calc PR A 1
C28A C 0.811(3) 0.6105(15) 0.1231(9) 0.0342(13) Uani 0.192(4) 1 d PD A 1
H28A H 0.7491 0.5795 0.0612 0.051 Uiso 0.192(4) 1 calc PR A 1
H28B H 0.9270 0.6046 0.1278 0.051 Uiso 0.192(4) 1 calc PR A 1
H28C H 0.8086 0.6803 0.1390 0.051 Uiso 0.192(4) 1 calc PR A 1
O19B O 0.7503(13) 0.4408(7) 0.1537(7) 0.0653(12) Uani 0.354(5) 1 d PD A 2
S1B S 0.7693(4) 0.5408(3) 0.1270(2) 0.0653(12) Uani 0.354(5) 1 d PDU A 2
C27B C 0.8274(15) 0.6152(10) 0.2447(6) 0.0653(12) Uani 0.354(5) 1 d PD A 2
H27D H 0.9313 0.6033 0.2741 0.098 Uiso 0.354(5) 1 calc PR A 2
H27E H 0.7381 0.5967 0.2764 0.098 Uiso 0.354(5) 1 calc PR A 2
H27F H 0.8438 0.6851 0.2462 0.098 Uiso 0.354(5) 1 calc PR A 2
C28B C 0.5846(12) 0.5902(9) 0.1062(8) 0.0653(12) Uani 0.354(5) 1 d PD A 2
H28D H 0.5228 0.5592 0.0444 0.098 Uiso 0.354(5) 1 calc PR A 2
H28E H 0.6195 0.6616 0.1149 0.098 Uiso 0.354(5) 1 calc PR A 2
H28F H 0.5127 0.5763 0.1484 0.098 Uiso 0.354(5) 1 calc PR A 2
O19C O 0.5989(14) 0.4487(10) 0.1179(9) 0.041(2) Uani 0.154(5) 1 d PD A 3
S1C S 0.7712(8) 0.5075(4) 0.1674(4) 0.041(2) Uani 0.154(5) 1 d PDU A 3
C27C C 0.755(3) 0.6276(9) 0.2188(13) 0.041(2) Uani 0.154(5) 1 d PD A 3
H27G H 0.7041 0.6263 0.2714 0.061 Uiso 0.154(5) 1 calc PR A 3
H27H H 0.6854 0.6511 0.1757 0.061 Uiso 0.154(5) 1 calc PR A 3
H27I H 0.8667 0.6719 0.2378 0.061 Uiso 0.154(5) 1 calc PR A 3
C28C C 0.842(3) 0.5392(17) 0.0704(12) 0.041(2) Uani 0.154(5) 1 d PD A 3
H28G H 0.8266 0.4790 0.0223 0.061 Uiso 0.154(5) 1 calc PR A 3
H28H H 0.9611 0.5729 0.0877 0.061 Uiso 0.154(5) 1 calc PR A 3
H28I H 0.7776 0.5827 0.0490 0.061 Uiso 0.154(5) 1 calc PR A 3
O19D O 0.688(2) 0.3815(8) 0.1041(12) 0.067(3) Uani 0.161(5) 1 d PD A -4
S1D S 0.6849(13) 0.4952(6) 0.1359(5) 0.067(3) Uani 0.161(5) 1 d PDU A -4
C27D C 0.527(2) 0.502(2) 0.0495(15) 0.067(3) Uani 0.161(5) 1 d PD A -4
H27J H 0.4276 0.4490 0.0423 0.100 Uiso 0.161(5) 1 calc PR A -4
H27K H 0.5673 0.4941 -0.0071 0.100 Uiso 0.161(5) 1 calc PR A -4
H27L H 0.4983 0.5657 0.0653 0.100 Uiso 0.161(5) 1 calc PR A -4
C28D C 0.858(2) 0.5513(16) 0.0883(17) 0.067(3) Uani 0.161(5) 1 d PD A -4
H28J H 0.9642 0.5616 0.1299 0.100 Uiso 0.161(5) 1 calc PR A -4
H28K H 0.8418 0.6147 0.0793 0.100 Uiso 0.161(5) 1 calc PR A -4
H28L H 0.8587 0.5074 0.0304 0.100 Uiso 0.161(5) 1 calc PR A -4
O19E O 0.6334(12) 0.6276(9) 0.1238(9) 0.0278(15) Uani 0.139(3) 1 d PD B 5
S1E S 0.8234(8) 0.6308(4) 0.1325(3) 0.0278(15) Uani 0.139(3) 1 d PDU B 5
C27E C 0.866(3) 0.6180(15) 0.2436(7) 0.0278(15) Uani 0.139(3) 1 d PD B 5
H27M H 0.8448 0.6741 0.2854 0.042 Uiso 0.139(3) 1 calc PR B 5
H27N H 0.9837 0.6158 0.2598 0.042 Uiso 0.139(3) 1 calc PR B 5
H27O H 0.7942 0.5568 0.2473 0.042 Uiso 0.139(3) 1 calc PR B 5
C28E C 0.868(3) 0.5292(12) 0.0706(11) 0.0278(15) Uani 0.139(3) 1 d PD B 5
H28M H 0.8805 0.5382 0.0111 0.042 Uiso 0.139(3) 1 calc PR B 5
H28N H 0.7778 0.4715 0.0637 0.042 Uiso 0.139(3) 1 calc PR B 5
H28O H 0.9732 0.5193 0.1013 0.042 Uiso 0.139(3) 1 calc PR B 5

loop_
_atom_site_aniso_label
_atom_site_aniso_U_11
_atom_site_aniso_U_22
_atom_site_aniso_U_33
_atom_site_aniso_U_23
_atom_site_aniso_U_13
_atom_site_aniso_U_12
K1 0.0309(3) 0.0319(3) 0.0242(3) -0.0009(2) -0.0022(2) 0.0151(2)
O1 0.0225(12) 0.0342(17) 0.0268(14) 0.0025(12) 0.0010(10) 0.0028(10)
O2 0.0279(15) 0.0322(15) 0.0320(17) 0.0079(13) 0.0041(12) 0.0111(12)
O3 0.0299(16) 0.0355(14) 0.0267(14) 0.0016(10) 0.0046(12) 0.0079(11)
O4 0.0260(12) 0.0421(19) 0.0224(15) 0.0023(13) -0.0007(11) 0.0072(13)
O5 0.0325(15) 0.0340(15) 0.0345(16) 0.0102(13) 0.0053(12) 0.0160(12)
O6 0.0316(16) 0.0311(13) 0.0287(14) 0.0027(10) 0.0107(12) 0.0076(12)
C1 0.0205(16) 0.048(3) 0.033(2) 0.0119(18) -0.0016(15) 0.0075(16)
C2 0.0249(18) 0.047(2) 0.037(2) 0.0170(19) 0.0057(16) 0.0173(19)
C3 0.034(2) 0.034(2) 0.044(2) 0.0103(18) 0.0127(18) 0.0155(16)
C4 0.034(2) 0.0325(19) 0.038(2) -0.0041(18) 0.0141(18) 0.0107(17)
C5 0.044(2) 0.037(2) 0.0210(17) -0.0014(14) 0.0050(16) 0.0070(17)
C6 0.036(2) 0.035(2) 0.0209(16) -0.0002(15) -0.0047(15) 0.0036(15)
C7 0.0269(17) 0.055(3) 0.037(2) 0.0127(19) -0.0044(16) 0.0128(18)
C8 0.036(2) 0.057(3) 0.044(3) 0.016(2) 0.0020(19) 0.027(2)
C9 0.035(2) 0.0314(19) 0.055(3) 0.0122(19) 0.0207(18) 0.0179(17)
C10 0.038(2) 0.0287(19) 0.036(2) 0.0005(16) 0.0170(18) 0.0076(16)
C11 0.045(2) 0.033(2) 0.0273(19) -0.0023(15) 0.0060(17) 0.0060(17)
C12 0.034(2) 0.037(2) 0.033(2) -0.0048(16) -0.0060(17) 0.0019(16)
O1' 0.0225(12) 0.0342(17) 0.0268(14) 0.0025(12) 0.0010(10) 0.0028(10)
O2' 0.0279(15) 0.0322(15) 0.0320(17) 0.0079(13) 0.0041(12) 0.0111(12)
O3' 0.0299(16) 0.0355(14) 0.0267(14) 0.0016(10) 0.0046(12) 0.0079(11)
O4' 0.0260(12) 0.0421(19) 0.0224(15) 0.0023(13) -0.0007(11) 0.0072(13)
O5' 0.0325(15) 0.0340(15) 0.0345(16) 0.0102(13) 0.0053(12) 0.0160(12)
O6' 0.0316(16) 0.0311(13) 0.0287(14) 0.0027(10) 0.0107(12) 0.0076(12)
C1' 0.0205(16) 0.048(3) 0.033(2) 0.0119(18) -0.0016(15) 0.0075(16)
C2' 0.0249(18) 0.047(2) 0.037(2) 0.0170(19) 0.0057(16) 0.0173(19)
C3' 0.034(2) 0.034(2) 0.044(2) 0.0103(18) 0.0127(18) 0.0155(16)
C4' 0.034(2) 0.0325(19) 0.038(2) -0.0041(18) 0.0141(18) 0.0107(17)
C5' 0.044(2) 0.037(2) 0.0210(17) -0.0014(14) 0.0050(16) 0.0070(17)
C6' 0.036(2) 0.035(2) 0.0209(16) -0.0002(15) -0.0047(15) 0.0036(15)
C7' 0.0269(17) 0.055(3) 0.037(2) 0.0127(19) -0.0044(16) 0.0128(18)
C8' 0.036(2) 0.057(3) 0.044(3) 0.016(2) 0.0020(19) 0.027(2)
C9' 0.035(2) 0.0314(19) 0.055(3) 0.0122(19) 0.0207(18) 0.0179(17)
C10' 0.038(2) 0.0287(19) 0.036(2) 0.0005(16) 0.0170(18) 0.0076(16)
C11' 0.045(2) 0.033(2) 0.0273(19) -0.0023(15) 0.0060(17) 0.0060(17)
C12' 0.034(2) 0.037(2) 0.033(2) -0.0048(16) -0.0060(17) 0.0019(16)
O7 0.0275(9) 0.0250(9) 0.0291(9) 0.0082(7) -0.0049(7) 0.0039(7)
O8 0.0326(10) 0.0367(11) 0.0366(11) 0.0053(9) -0.0066(8) 0.0158(8)
O9 0.0397(12) 0.0417(12) 0.0314(11) 0.0037(9) -0.0143(9) 0.0059(9)
O10 0.0702(16) 0.0358(12) 0.0527(14) -0.0060(10) -0.0216(12) 0.0078(11)
O11 0.0321(11) 0.0300(11) 0.0585(14) 0.0142(10) 0.0064(10) 0.0056(8)
O12 0.0401(12) 0.0332(9) 0.0429(12) 0.0096(9) -0.0020(9) 0.0069(9)
O13 0.0281(9) 0.0271(9) 0.0294(10) 0.0012(7) 0.0038(7) 0.0106(7)
O14 0.0262(9) 0.0261(9) 0.0269(9) 0.0071(7) -0.0029(7) 0.0029(7)
O15 0.0341(11) 0.0313(10) 0.0389(11) 0.0091(9) 0.0049(9) 0.0008(8)
O16 0.0548(14) 0.0297(11) 0.0513(13) 0.0134(10) -0.0076(11) 0.0143(10)
O17 0.0279(9) 0.0391(11) 0.0324(10) 0.0118(8) -0.0024(8) 0.0142(8)
O18 0.0274(9) 0.0303(10) 0.0247(9) 0.0063(7) 0.0020(7) 0.0058(7)
N1 0.0188(10) 0.0353(12) 0.0225(10) 0.0054(9) 0.0019(8) 0.0082(9)
N2 0.0287(12) 0.0262(12) 0.0437(14) 0.0008(10) -0.0064(10) 0.0047(9)
N3 0.0377(13) 0.0252(11) 0.0286(11) 0.0073(9) 0.0035(10) 0.0085(10)
N4 0.0195(10) 0.0308(11) 0.0225(10) 0.0087(9) 0.0038(8) 0.0057(8)
C13 0.0173(10) 0.0277(12) 0.0216(11) 0.0055(9) 0.0028(9) 0.0067(9)
C14 0.0185(11) 0.0304(13) 0.0201(11) 0.0043(10) 0.0027(9) 0.0088(9)
C15 0.0202(11) 0.0304(13) 0.0233(12) 0.0010(10) 0.0022(9) 0.0057(10)
C16 0.0209(11) 0.0237(12) 0.0287(13) 0.0007(10) 0.0033(10) 0.0051(9)
C17 0.0180(11) 0.0253(12) 0.0224(11) 0.0049(9) 0.0047(9) 0.0063(9)
C18 0.0175(10) 0.0254(12) 0.0214(11) 0.0049(9) 0.0035(9) 0.0061(9)
C19 0.0166(10) 0.0291(10) 0.0208(11) 0.0060(9) 0.0040(9) 0.0080(9)
C20 0.0172(10) 0.0244(12) 0.0211(11) 0.0069(9) 0.0039(9) 0.0059(9)
C21 0.0175(10) 0.0250(12) 0.0236(11) 0.0053(9) 0.0052(9) 0.0067(9)
C22 0.0199(11) 0.0242(12) 0.0261(12) 0.0060(10) 0.0058(9) 0.0050(9)
C23 0.0251(12) 0.0223(12) 0.0260(12) 0.0068(10) 0.0074(10) 0.0080(9)
C24 0.0244(12) 0.0306(13) 0.0245(12) 0.0092(10) 0.0067(10) 0.0114(10)
C25 0.0190(11) 0.0310(13) 0.0214(11) 0.0073(10) 0.0045(9) 0.0089(9)
C26 0.0188(11) 0.0288(13) 0.0221(11) 0.0066(10) 0.0049(9) 0.0077(9)
O19A 0.0385(18) 0.0307(18) 0.0352(18) 0.0134(13) 0.0064(12) 0.0076(12)
S1A 0.0385(18) 0.0307(18) 0.0352(18) 0.0134(13) 0.0064(12) 0.0076(12)
C27A 0.0385(18) 0.0307(18) 0.0352(18) 0.0134(13) 0.0064(12) 0.0076(12)
C28A 0.0385(18) 0.0307(18) 0.0352(18) 0.0134(13) 0.0064(12) 0.0076(12)
O19B 0.0555(15) 0.0753(18) 0.0781(17) 0.0468(13) 0.0234(11) 0.0075(12)
S1B 0.0555(15) 0.0753(18) 0.0781(17) 0.0468(13) 0.0234(11) 0.0075(12)
C27B 0.0555(15) 0.0753(18) 0.0781(17) 0.0468(13) 0.0234(11) 0.0075(12)
C28B 0.0555(15) 0.0753(18) 0.0781(17) 0.0468(13) 0.0234(11) 0.0075(12)
O19C 0.043(3) 0.038(3) 0.043(3) 0.0154(16) 0.0126(16) 0.0044(15)
S1C 0.043(3) 0.038(3) 0.043(3) 0.0154(16) 0.0126(16) 0.0044(15)
C27C 0.043(3) 0.038(3) 0.043(3) 0.0154(16) 0.0126(16) 0.0044(15)
C28C 0.043(3) 0.038(3) 0.043(3) 0.0154(16) 0.0126(16) 0.0044(15)
O19D 0.069(3) 0.070(3) 0.062(3) 0.0238(19) 0.0125(19) 0.013(2)
S1D 0.069(3) 0.070(3) 0.062(3) 0.0238(19) 0.0125(19) 0.013(2)
C27D 0.069(3) 0.070(3) 0.062(3) 0.0238(19) 0.0125(19) 0.013(2)
C28D 0.069(3) 0.070(3) 0.062(3) 0.0238(19) 0.0125(19) 0.013(2)
O19E 0.036(2) 0.021(2) 0.0266(19) 0.0078(14) 0.0086(14) 0.0028(14)
S1E 0.036(2) 0.021(2) 0.0266(19) 0.0078(14) 0.0086(14) 0.0028(14)
C27E 0.036(2) 0.021(2) 0.0266(19) 0.0078(14) 0.0086(14) 0.0028(14)
C28E 0.036(2) 0.021(2) 0.0266(19) 0.0078(14) 0.0086(14) 0.0028(14)

loop_
_atom_type_symbol
_atom_type_description
_atom_type_scat_dispersion_real
_atom_type_scat_dispersion_imag
_atom_type_scat_source
C C 0.0033 0.0016 'International Tables Vol C Tables 4.2.6.8 and 6.1.1.4'
H H 0.0000 0.0000 'International Tables Vol C Tables 4.2.6.8 and 6.1.1.4'
N N 0.0061 0.0033 'International Tables Vol C Tables 4.2.6.8 and 6.1.1.4'
O O 0.0106 0.0060 'International Tables Vol C Tables 4.2.6.8 and 6.1.1.4'
K K 0.2009 0.2494 'International Tables Vol C Tables 4.2.6.8 and 6.1.1.4'
S S 0.1246 0.1234 'International Tables Vol C Tables 4.2.6.8 and 6.1.1.4'

loop_
_geom_angle_atom_site_label_1
_geom_angle_atom_site_label_2
_geom_angle_atom_site_label_3
_geom_angle
O19D K1 O5' 106.7(4)
O19C K1 O5' 77.6(4)
O19A K1 O5' 97.1(3)
O19D K1 O6 97.1(3)
O19C K1 O6 76.8(3)
O19A K1 O6 71.4(2)
O19D K1 O6' 96.1(4)
O19C K1 O6' 81.8(3)
O19A K1 O6' 67.7(3)
O5' K1 O6' 60.7(3)
O6 K1 O6' 15.09(18)
O19D K1 O2' 65.5(4)
O19C K1 O2' 94.6(4)
O19A K1 O2' 75.4(3)
O5' K1 O2' 172.1(3)
O6' K1 O2' 117.4(3)
O19D K1 O2 67.6(4)
O19C K1 O2 95.7(3)
O19A K1 O2 70.7(2)
O6 K1 O2 118.99(9)
O19D K1 O5 104.9(4)
O19C K1 O5 76.9(3)
O19A K1 O5 102.9(2)
O6 K1 O5 60.90(8)
O2 K1 O5 172.51(8)
O19D K1 O4' 82.8(5)
O19C K1 O4' 68.3(3)
O19A K1 O4' 102.1(3)
O5' K1 O4' 61.3(3)
O6' K1 O4' 118.8(3)
O2' K1 O4' 117.1(3)
O19D K1 O1 91.7(4)
O19C K1 O1 99.7(2)
O19A K1 O1 67.5(2)
O6 K1 O1 61.32(8)
O2 K1 O1 60.67(8)
O5 K1 O1 121.24(8)
O19D K1 O19B 20.5(4)
O19C K1 O19B 27.8(3)
O19A K1 O19B 9.2(3)
O5' K1 O19B 98.1(3)
O6 K1 O19B 78.1(2)
O6' K1 O19B 75.7(3)
O2' K1 O19B 74.1(3)
O2 K1 O19B 71.5(2)
O5 K1 O19B 101.5(2)
O4' K1 O19B 94.5(3)
O1 K1 O19B 76.1(2)
C1 O1 C12 111.9(3)
C1 O1 K1 112.1(2)
C12 O1 K1 113.3(2)
C3 O2 C2 112.2(3)
C3 O2 K1 112.2(2)
C2 O2 K1 114.7(2)
C4 O3 C5 111.1(3)
C4 O3 K1 114.4(2)
C5 O3 K1 111.8(2)
C7 O4 C6 111.8(3)
C7 O4 K1 113.0(2)
C6 O4 K1 113.1(2)
C9 O5 C8 111.4(3)
C9 O5 K1 113.9(2)
C8 O5 K1 117.5(2)
C11 O6 C10 111.1(3)
C11 O6 K1 112.5(2)
C10 O6 K1 113.9(2)
O1 C1 C2 109.8(3)
O1 C1 H1A 109.7
C2 C1 H1A 109.7
O1 C1 H1B 109.7
C2 C1 H1B 109.7
H1A C1 H1B 108.2
O2 C2 C1 109.0(3)
O2 C2 H2A 109.9
C1 C2 H2A 109.9
O2 C2 H2B 109.9
C1 C2 H2B 109.9
H2A C2 H2B 108.3
O2 C3 C4 108.0(3)
O2 C3 H3A 110.1
C4 C3 H3A 110.1
O2 C3 H3B 110.1
C4 C3 H3B 110.1
H3A C3 H3B 108.4
O3 C4 C3 109.6(3)
O3 C4 H4A 109.8
C3 C4 H4A 109.8
O3 C4 H4B 109.8
C3 C4 H4B 109.8
H4A C4 H4B 108.2
O3 C5 C6 109.0(3)
O3 C5 H5A 109.9
C6 C5 H5A 109.9
O3 C5 H5B 109.9
C6 C5 H5B 109.9
H5A C5 H5B 108.3
O4 C6 C5 109.8(3)
O4 C6 H6A 109.7
C5 C6 H6A 109.7
O4 C6 H6B 109.7
C5 C6 H6B 109.7
H6A C6 H6B 108.2
O4 C7 C8 108.8(3)
O4 C7 H7A 109.9
C8 C7 H7A 109.9
O4 C7 H7B 109.9
C8 C7 H7B 109.9
H7A C7 H7B 108.3
O5 C8 C7 109.4(4)
O5 C8 H8A 109.8
C7 C8 H8A 109.8
O5 C8 H8B 109.8
C7 C8 H8B 109.8
H8A C8 H8B 108.2
O5 C9 C10 108.6(3)
O5 C9 H9A 110.0
C10 C9 H9A 110.0
O5 C9 H9B 110.0
C10 C9 H9B 110.0
H9A C9 H9B 108.3
O6 C10 C9 109.3(3)
O6 C10 H10A 109.8
C9 C10 H10A 109.8
O6 C10 H10B 109.8
C9 C10 H10B 109.8
H10A C10 H10B 108.3
O6 C11 C12 109.7(3)
O6 C11 H11A 109.7
C12 C11 H11A 109.7
O6 C11 H11B 109.7
C12 C11 H11B 109.7
H11A C11 H11B 108.2
O1 C12 C11 110.3(3)
O1 C12 H12A 109.6
C11 C12 H12A 109.6
O1 C12 H12B 109.6
C11 C12 H12B 109.6
H12A C12 H12B 108.1
C1' O1' C12' 112.4(11)
C1' O1' K1 111.4(7)
C12' O1' K1 113.3(7)
C3' O2' C2' 111.2(12)
C3' O2' K1 113.6(8)
C2' O2' K1 112.7(7)
C5' O3' C4' 111.5(11)
C5' O3' K1 115.5(7)
C4' O3' K1 113.6(7)
C7' O4' C6' 113.6(11)
C7' O4' K1 112.0(8)
C6' O4' K1 112.4(7)
C9' O5' C8' 113.0(11)
C9' O5' K1 116.6(8)
C8' O5' K1 115.0(8)
C11' O6' C10' 111.1(10)
C11' O6' K1 116.5(7)
C10' O6' K1 110.7(7)
O1' C1' C2' 108.7(11)
O1' C1' H1C 109.9
C2' C1' H1C 109.9
O1' C1' H1D 109.9
C2' C1' H1D 109.9
H1C C1' H1D 108.3
O2' C2' C1' 108.6(11)
O2' C2' H2C 110.0
C1' C2' H2C 110.0
O2' C2' H2D 110.0
C1' C2' H2D 110.0
H2C C2' H2D 108.3
O2' C3' C4' 108.4(12)
O2' C3' H3C 110.0
C4' C3' H3C 110.0
O2' C3' H3D 110.0
C4' C3' H3D 110.0
H3C C3' H3D 108.4
O3' C4' C3' 109.9(11)
O3' C4' H4C 109.7
C3' C4' H4C 109.7
O3' C4' H4D 109.7
C3' C4' H4D 109.7
H4C C4' H4D 108.2
O3' C5' C6' 108.0(11)
O3' C5' H5C 110.1
C6' C5' H5C 110.1
O3' C5' H5D 110.1
C6' C5' H5D 110.1
H5C C5' H5D 108.4
O4' C6' C5' 111.8(11)
O4' C6' H6C 109.3
C5' C6' H6C 109.3
O4' C6' H6D 109.3
C5' C6' H6D 109.3
H6C C6' H6D 107.9
O4' C7' C8' 110.1(12)
O4' C7' H7C 109.7
C8' C7' H7C 109.7
O4' C7' H7D 109.7
C8' C7' H7D 109.7
H7C C7' H7D 108.2
O5' C8' C7' 110.2(12)
O5' C8' H8C 109.6
C7' C8' H8C 109.6
O5' C8' H8D 109.6
C7' C8' H8D 109.6
H8C C8' H8D 108.1
O5' C9' C10' 109.5(12)
O5' C9' H9C 109.8
C10' C9' H9C 109.8
O5' C9' H9D 109.8
C10' C9' H9D 109.8
H9C C9' H9D 108.2
O6' C10' C9' 109.6(11)
O6' C10' H10C 109.7
C9' C10' H10C 109.7
O6' C10' H10D 109.7
C9' C10' H10D 109.7
H10C C10' H10D 108.2
O6' C11' C12' 109.3(11)
O6' C11' H11C 109.8
C12' C11' H11C 109.8
O6' C11' H11D 109.8
C12' C11' H11D 109.8
H11C C11' H11D 108.3
O1' C12' C11' 109.6(10)
O1' C12' H12C 109.8
C11' C12' H12C 109.8
O1' C12' H12D 109.8
C11' C12' H12D 109.8
H12C C12' H12D 108.2
C13 O7 K1 133.90(16)
N1 O8 K1 126.00(16)
C19 O12 H12E 115(5)
C19 O12 H12F 122(5)
H12E O12 H12F 123(8)
O8 N1 O9 122.4(2)
O8 N1 C14 119.6(2)
O9 N1 C14 118.0(2)
O11 N2 O10 124.3(3)
O11 N2 C16 118.4(2)
O10 N2 C16 117.3(3)
O15 N3 O16 123.9(2)
O15 N3 C23 118.3(2)
O16 N3 C23 117.7(2)
O18 N4 O17 123.4(2)
O18 N4 C25 119.3(2)
O17 N4 C25 117.2(2)
O7 C13 C14 123.9(2)
O7 C13 C18 122.6(2)
C14 C13 C18 113.5(2)
C15 C14 C13 123.6(2)
C15 C14 N1 115.8(2)
C13 C14 N1 120.6(2)
C14 C15 C16 119.9(2)
C14 C15 H15 120.0
C16 C15 H15 120.0
C15 C16 C17 121.0(2)
C15 C16 N2 117.2(2)
C17 C16 N2 121.6(2)
C18 C17 C16 119.9(2)
C18 C17 C22 118.2(2)
C16 C17 C22 121.1(2)
C17 C18 C19 118.7(2)
C17 C18 C13 122.0(2)
C19 C18 C13 119.3(2)
O12 C19 C20 118.8(2)
O12 C19 C18 119.9(2)
C20 C19 C18 121.2(2)
C21 C20 C19 119.4(2)
C21 C20 C26 121.6(2)
C19 C20 C26 119.0(2)
C23 C21 C20 120.4(2)
C23 C21 C22 121.6(2)
C20 C21 C22 116.9(2)
O13 C22 C17 121.2(2)
O13 C22 C21 121.2(2)
C17 C22 C21 116.7(2)
C24 C23 C21 120.9(2)
C24 C23 N3 117.4(2)
C21 C23 N3 121.6(2)
C25 C24 C23 119.6(2)
C25 C24 H24 120.2
C23 C24 H24 120.2
C24 C25 C26 124.3(2)
C24 C25 N4 116.8(2)
C26 C25 N4 118.9(2)
O14 C26 C25 123.5(2)
O14 C26 C20 123.3(2)
C25 C26 C20 113.1(2)
S1A O19A K1 111.1(6)
O19A S1A C27A 106.2(7)
O19A S1A C28A 105.2(9)
C27A S1A C28A 94.9(6)
S1A C27A H27A 109.5
S1A C27A H27B 109.5
H27A C27A H27B 109.5
S1A C27A H27C 109.5
H27A C27A H27C 109.5
H27B C27A H27C 109.5
S1A C28A H28A 109.5
S1A C28A H28B 109.5
H28A C28A H28B 109.5
S1A C28A H28C 109.5
H28A C28A H28C 109.5
H28B C28A H28C 109.5
S1B O19B K1 139.9(5)
O19B S1B C28B 119.1(5)
O19B S1B C27B 93.5(6)
C28B S1B C27B 91.6(5)
S1B C27B H27D 109.5
S1B C27B H27E 109.5
H27D C27B H27E 109.5
S1B C27B H27F 109.5
H27D C27B H27F 109.5
H27E C27B H27F 109.5
S1B C28B H28D 109.5
S1B C28B H28E 109.5
H28D C28B H28E 109.5
S1B C28B H28F 109.5
H28D C28B H28F 109.5
H28E C28B H28F 109.5
S1C O19C K1 109.1(7)
O19C S1C C27C 107.7(10)
O19C S1C C28C 96.5(11)
C27C S1C C28C 95.3(6)
S1C C27C H27G 109.5
S1C C27C H27H 109.5
H27G C27C H27H 109.5
S1C C27C H27I 109.5
H27G C27C H27I 109.5
H27H C27C H27I 109.5
S1C C28C H28G 109.5
S1C C28C H28H 109.5
H28G C28C H28H 109.5
S1C C28C H28I 109.5
H28G C28C H28I 109.5
H28H C28C H28I 109.5
S1D O19D K1 104.4(8)
O19D S1D C27D 100.3(13)
O19D S1D C28D 100.4(7)
C27D S1D C28D 94.2(6)
S1D C27D H27J 109.5
S1D C27D H27K 109.5
H27J C27D H27K 109.5
S1D C27D H27L 109.5
H27J C27D H27L 109.5
H27K C27D H27L 109.5
S1D C28D H28J 109.5
S1D C28D H28K 109.5
H28J C28D H28K 109.5
S1D C28D H28L 109.5
H28J C28D H28L 109.5
H28K C28D H28L 109.5
O19E S1E C28E 114.9(10)
O19E S1E C27E 98.5(9)
C28E S1E C27E 103.0(7)
S1E C27E H27M 109.5
S1E C27E H27N 109.5
H27M C27E H27N 109.5
S1E C27E H27O 109.5
H27M C27E H27O 109.5
H27N C27E H27O 109.5
S1E C28E H28M 109.5
S1E C28E H28N 109.5
H28M C28E H28N 109.5
S1E C28E H28O 109.5
H28M C28E H28O 109.5
H28N C28E H28O 109.5

loop_
_geom_bond_atom_site_label_1
_geom_bond_atom_site_label_2
_geom_bond_distance
K1 O19D 2.509(16)
K1 O19C 2.710(14)
K1 O19A 2.774(13)
K1 O5' 2.777(9)
K1 O6 2.781(3)
K1 O6' 2.813(9)
K1 O2' 2.821(10)
K1 O2 2.822(3)
K1 O5 2.822(3)
K1 O4' 2.822(10)
K1 O1 2.830(3)
K1 O19B 2.835(9)
O1 C1 1.416(5)
O1 C12 1.425(5)
O2 C3 1.421(5)
O2 C2 1.433(5)
O3 C4 1.423(5)
O3 C5 1.430(5)
O4 C7 1.425(5)
O4 C6 1.426(5)
O5 C9 1.418(5)
O5 C8 1.424(5)
O6 C11 1.411(5)
O6 C10 1.425(5)
C1 C2 1.493(6)
C1 H1A 0.9900
C1 H1B 0.9900
C2 H2A 0.9900
C2 H2B 0.9900
C3 C4 1.503(6)
C3 H3A 0.9900
C3 H3B 0.9900
C4 H4A 0.9900
C4 H4B 0.9900
C5 C6 1.493(6)
C5 H5A 0.9900
C5 H5B 0.9900
C6 H6A 0.9900
C6 H6B 0.9900
C7 C8 1.501(6)
C7 H7A 0.9900
C7 H7B 0.9900
C8 H8A 0.9900
C8 H8B 0.9900
C9 C10 1.506(6)
C9 H9A 0.9900
C9 H9B 0.9900
C10 H10A 0.9900
C10 H10B 0.9900
C11 C12 1.494(6)
C11 H11A 0.9900
C11 H11B 0.9900
C12 H12A 0.9900
C12 H12B 0.9900
O1' C1' 1.408(18)
O1' C12' 1.430(15)
O2' C3' 1.370(19)
O2' C2' 1.410(15)
O3' C5' 1.398(17)
O3' C4' 1.401(15)
O4' C7' 1.41(2)
O4' C6' 1.416(15)
O5' C9' 1.39(2)
O5' C8' 1.431(16)
O6' C11' 1.395(18)
O6' C10' 1.416(14)
C1' C2' 1.52(2)
C1' H1C 0.9900
C1' H1D 0.9900
C2' H2C 0.9900
C2' H2D 0.9900
C3' C4' 1.53(2)
C3' H3C 0.9900
C3' H3D 0.9900
C4' H4C 0.9900
C4' H4D 0.9900
C5' C6' 1.50(2)
C5' H5C 0.9900
C5' H5D 0.9900
C6' H6C 0.9900
C6' H6D 0.9900
C7' C8' 1.49(2)
C7' H7C 0.9900
C7' H7D 0.9900
C8' H8C 0.9900
C8' H8D 0.9900
C9' C10' 1.50(2)
C9' H9C 0.9900
C9' H9D 0.9900
C10' H10C 0.9900
C10' H10D 0.9900
C11' C12' 1.506(10)
C11' H11C 0.9900
C11' H11D 0.9900
C12' H12C 0.9900
C12' H12D 0.9900
O7 C13 1.250(3)
O8 N1 1.227(3)
O9 N1 1.230(3)
O10 N2 1.232(3)
O11 N2 1.225(3)
O12 C19 1.306(3)
O12 H12E 0.860(11)
O12 H12F 0.860(11)
O13 C22 1.211(3)
O14 C26 1.248(3)
O15 N3 1.228(3)
O16 N3 1.231(3)
O17 N4 1.241(3)
O18 N4 1.224(3)
N1 C14 1.455(3)
N2 C16 1.456(3)
N3 C23 1.450(3)
N4 C25 1.457(3)
C13 C14 1.449(3)
C13 C18 1.468(3)
C14 C15 1.376(4)
C15 C16 1.377(4)
C15 H15 0.9500
C16 C17 1.404(3)
C17 C18 1.387(3)
C17 C22 1.492(3)
C18 C19 1.466(3)
C19 C20 1.463(3)
C20 C21 1.392(3)
C20 C26 1.475(3)
C21 C23 1.392(3)
C21 C22 1.497(3)
C23 C24 1.390(4)
C24 C25 1.365(4)
C24 H24 0.9500
C25 C26 1.453(3)
O19A S1A 1.593(8)
S1A C27A 1.775(9)
S1A C28A 1.808(10)
C27A H27A 0.9800
C27A H27B 0.9800
C27A H27C 0.9800
C28A H28A 0.9800
C28A H28B 0.9800
C28A H28C 0.9800
O19B S1B 1.565(8)
S1B C28B 1.829(8)
S1B C27B 1.841(9)
C27B H27D 0.9800
C27B H27E 0.9800
C27B H27F 0.9800
C28B H28D 0.9800
C28B H28E 0.9800
C28B H28F 0.9800
O19C S1C 1.507(9)
S1C C27C 1.770(10)
S1C C28C 1.819(10)
C27C H27G 0.9800
C27C H27H 0.9800
C27C H27I 0.9800
C28C H28G 0.9800
C28C H28H 0.9800
C28C H28I 0.9800
O19D S1D 1.600(10)
S1D C27D 1.766(10)
S1D C28D 1.846(10)
C27D H27J 0.9800
C27D H27K 0.9800
C27D H27L 0.9800
C28D H28J 0.9800
C28D H28K 0.9800
C28D H28L 0.9800
O19E S1E 1.558(9)
S1E C28E 1.699(9)
S1E C27E 1.771(10)
C27E H27M 0.9800
C27E H27N 0.9800
C27E H27O 0.9800
C28E H28M 0.9800
C28E H28N 0.9800
C28E H28O 0.9800
